data_7217112
loop_
_publ_author_name
'Lunelli, Bruno'
'Soave, Raffaella'
'Destro, Riccardo'

_publ_section_title
;
 Structure and stability of bis(dimethylamino)squaraine and its hydrates:
 A study using XRD, IR spectroscopy, and thermodynamic measurements
;
_journal_issue 7
_journal_name_full 'Physical Chemistry Chemical Physics'
_journal_page_first 1469
_journal_paper_doi 10.1039/a808403c
_journal_volume 1
_journal_year 1999
_chemical_formula_sum 'C4 H10 N O3'
_chemical_formula_weight 120.13
_chemical_name_systematic
; 

1,3-bis(dimethylamino)-2,4-dihydroxy-cyclobutendiylium dihydroxide,

bis(inner salt), tetrahydrate.

;
_space_group_IT_number 60
_symmetry_cell_setting orthorhombic
_symmetry_space_group_name_Hall '-P 2n 2ab'
_symmetry_space_group_name_H-M 'P b c n'
_atom_sites_solution_hydrogens difmap
_atom_sites_solution_primary direct
_audit_creation_method SHELXL
_cell_angle_alpha 90.00
_cell_angle_beta 90.00
_cell_angle_gamma 90.00
_cell_formula_units_Z 8
_cell_length_a 21.6397(33)
_cell_length_b 8.3029(10)
_cell_length_c 7.1004(7)
_cell_measurement_reflns_used 96
_cell_measurement_temperature 293(2)
_cell_measurement_theta_max 17.725
_cell_measurement_theta_min 8.921
_cell_volume 1275.7(3)
_computing_cell_refinement 'local (Milano) program CELLA'
_computing_data_collection 'Siemens XSCANS'
_computing_data_reduction 'Siemens XSCANS'
_computing_molecular_graphics 'ORTEPII (Johnson, 1976)'
_computing_publication_material 'SHELXL-93 (Sheldrick, 1993)'
_computing_structure_refinement 'SHELXL-93 (Sheldrick, 1993)'
_computing_structure_solution 'SHELXS-86 (Sheldrick, 1990)'
_diffrn_ambient_temperature 293(2)
_diffrn_measurement_device 'Siemens P4'
_diffrn_measurement_method '2\q/\w scans'
_diffrn_radiation_monochromator graphite
_diffrn_radiation_source 'normal-focus sealed tube'
_diffrn_radiation_type MoKa
_diffrn_radiation_wavelength 0.71073
_diffrn_reflns_av_R_equivalents 0.0288
_diffrn_reflns_av_sigmaI/netI 0.0118
_diffrn_reflns_limit_h_max 25
_diffrn_reflns_limit_h_min -25
_diffrn_reflns_limit_k_max 9
_diffrn_reflns_limit_k_min -9
_diffrn_reflns_limit_l_max 8
_diffrn_reflns_limit_l_min -8
_diffrn_reflns_number 10332
_diffrn_reflns_theta_max 24.98
_diffrn_reflns_theta_min 1.88
_diffrn_standards_decay_% 4.36
_diffrn_standards_interval_count 97
_diffrn_standards_number 3
_exptl_absorpt_coefficient_mu 0.106
_exptl_absorpt_correction_type none
_exptl_crystal_colour colourless
_exptl_crystal_density_diffrn 1.251
_exptl_crystal_description prism
_exptl_crystal_F_000 520
_exptl_crystal_size_max 0.40
_exptl_crystal_size_mid 0.35
_exptl_crystal_size_min 0.20
_refine_diff_density_max .162
_refine_diff_density_min -.161
_refine_diff_density_rms .039
_refine_ls_extinction_coef 0.0699(60)
_refine_ls_extinction_expression Fc^*^=kFc[1+0.001xFc^2^l^3^/sin(2q)]^-1/4^
_refine_ls_extinction_method SHELXL
_refine_ls_goodness_of_fit_all 1.072
_refine_ls_goodness_of_fit_obs 1.103
_refine_ls_hydrogen_treatment refall
_refine_ls_matrix_type full
_refine_ls_number_parameters 114
_refine_ls_number_reflns 1123
_refine_ls_number_restraints 0
_refine_ls_restrained_S_all 1.072
_refine_ls_restrained_S_obs 1.103
_refine_ls_R_factor_all 0.0460
_refine_ls_R_factor_obs 0.0372
_refine_ls_shift/esd_max -0.009
_refine_ls_shift/esd_mean 0.001
_refine_ls_structure_factor_coef Fsqd
_refine_ls_weighting_details 'w=1/[s^2^(Fo^2^)+( 0.0647P)^2^+0.1306P] where P=(Fo^2^+2Fc^2^)/3'
_refine_ls_weighting_scheme calc
_refine_ls_wR_factor_all 0.1052
_refine_ls_wR_factor_obs 0.0971
_reflns_number_observed 923
_reflns_number_total 1123
_reflns_observed_criterion >2sigma(I)
_cod_data_source_file 808403c.txt
_cod_data_source_block SQ4
_cod_depositor_comments
;
The following automatic conversions were performed:

'_symmetry_cell_setting' value 'Orthorhombic' changed to
'orthorhombic' according to
/usr/data/users/saulius/automatic-downloads/retrospective/RSC/lib/dictionaries/cif_core.dic
dictionary named 'cif_core.dic' version 2.4.2 from 2011-04-26.

Automatic conversion script
Id: cif_fix_values 2281 2013-09-26 08:29:07Z andrius 

The following automatic conversions were performed:

'_refine_ls_weighting_scheme' value 'calc w=1/[s^2^(Fo^2^)+(
0.0647P)^2^+0.1306P] where P=(Fo^2^+2Fc^2^)/3' was changed to 'calc'.
New tag '_refine_ls_weighting_details' was created. The value of the
new tag was set to 'w=1/[s^2^(Fo^2^)+( 0.0647P)^2^+0.1306P] where
P=(Fo^2^+2Fc^2^)/3'.

Automatic conversion script
Id: cif_fix_values 3143 2015-03-26 13:38:13Z robertas 
;
_cod_original_sg_symbol_H-M Pbcn
_cod_database_code 7217112

loop_
_symmetry_equiv_pos_as_xyz
'x, y, z'
'-x+1/2, -y+1/2, z+1/2'
'-x, y, -z+1/2'
'x+1/2, -y+1/2, -z'
'-x, -y, -z'
'x-1/2, y-1/2, -z-1/2'
'x, -y, z-1/2'
'-x-1/2, y-1/2, z'

loop_
_atom_site_aniso_label
_atom_site_aniso_U_11
_atom_site_aniso_U_22
_atom_site_aniso_U_33
_atom_site_aniso_U_23
_atom_site_aniso_U_13
_atom_site_aniso_U_12
OW1 0.0484(7) 0.0529(7) 0.0724(8) 0.0036(6) 0.0039(6) 0.0092(5)
OW2 0.0601(8) 0.0670(9) 0.0749(9) -0.0142(7) 0.0129(7) -0.0087(6)
O1 0.0429(6) 0.0485(7) 0.0738(8) -0.0048(5) 0.0072(5) 0.0091(5)
N1 0.0368(6) 0.0467(7) 0.0547(7) 0.0044(6) 0.0028(5) -0.0021(5)
C1 0.0339(7) 0.0455(8) 0.0394(7) 0.0006(6) -0.0008(5) 0.0024(6)
C2 0.0330(7) 0.0461(8) 0.0360(7) 0.0024(6) -0.0019(5) 0.0013(5)
C3 0.0354(8) 0.0724(12) 0.0698(11) 0.0101(10) 0.0083(7) -0.0029(8)
C4 0.0595(11) 0.0468(10) 0.096(2) 0.0040(10) 0.0043(11) -0.0059(8)

loop_
_atom_site_label
_atom_site_type_symbol
_atom_site_fract_x
_atom_site_fract_y
_atom_site_fract_z
_atom_site_U_iso_or_equiv
_atom_site_thermal_displace_type
_atom_site_occupancy
_atom_site_calc_flag
OW1 O 0.31483(6) 0.8061(2) 0.1405(2) 0.0579(4) Uani 1 d
H1W1 H 0.2916(10) 0.7278(26) 0.1916(29) 0.076(6) Uiso 1 d
H2W1 H 0.3534(13) 0.7732(28) 0.1248(28) 0.086(7) Uiso 1 d
OW2 O 0.24121(6) 0.5788(2) 0.3057(2) 0.0673(4) Uani 1 d
H1W2 H 0.2223(10) 0.6081(25) 0.3998(34) 0.071(6) Uiso 1 d
H2W2 H 0.2162(11) 0.5020(30) 0.2573(35) 0.089(7) Uiso 1 d
O1 O 0.43753(5) 0.71157(13) 0.0742(2) 0.0551(4) Uani 1 d
N1 N 0.42127(5) 0.3191(2) 0.0769(2) 0.0461(4) Uani 1 d
C1 C 0.47120(6) 0.5962(2) 0.0345(2) 0.0396(4) Uani 1 d
C2 C 0.46542(6) 0.4211(2) 0.0335(2) 0.0384(4) Uani 1 d
C3 C 0.36182(7) 0.3758(3) 0.1476(3) 0.0592(5) Uani 1 d
H31 H 0.3292(14) 0.3477(36) 0.0696(40) 0.120(9) Uiso 1 d
H32 H 0.3528(13) 0.3206(33) 0.2591(41) 0.111(8) Uiso 1 d
H33 H 0.3612(13) 0.4929(37) 0.1735(36) 0.118(9) Uiso 1 d
C4 C 0.42980(10) 0.1463(2) 0.0573(4) 0.0675(5) Uani 1 d
H41 H 0.4253(11) 0.0970(30) 0.1744(36) 0.093(8) Uiso 1 d
H42 H 0.4703(12) 0.1249(29) 0.0019(31) 0.095(7) Uiso 1 d
H43 H 0.3975(14) 0.0993(31) -0.0201(37) 0.110(8) Uiso 1 d

loop_
_atom_type_symbol
_atom_type_description
_atom_type_scat_dispersion_real
_atom_type_scat_dispersion_imag
_atom_type_scat_source
C C .0033 .0016 'International Tables Vol C Tables 4.2.6.8 and 6.1.1.4'
H H .0000 .0000 'International Tables Vol C Tables 4.2.6.8 and 6.1.1.4'
N N .0061 .0033 'International Tables Vol C Tables 4.2.6.8 and 6.1.1.4'
O O .0106 .0060 'International Tables Vol C Tables 4.2.6.8 and 6.1.1.4'

loop_
_geom_angle_atom_site_label_1
_geom_angle_atom_site_label_2
_geom_angle_atom_site_label_3
_geom_angle
_geom_angle_site_symmetry_3
H1W1 OW1 H2W1 110.8(19) .
H1W2 OW2 H2W2 102.8(22) .
C2 N1 C4 121.46(14) .
C2 N1 C3 120.91(14) .
C4 N1 C3 117.62(15) .
O1 C1 C2 136.27(13) .
O1 C1 C2 134.81(13) 5_665
C2 C1 C2 88.91(11) 5_665
N1 C2 C1 134.74(13) .
N1 C2 C1 134.17(13) 5_665
C1 C2 C1 91.09(11) 5_665
N1 C3 H31 112.6(18) .
N1 C3 H32 108.5(17) .
H31 C3 H32 102.9(24) .
N1 C3 H33 113.1(17) .
H31 C3 H33 110.4(23) .
H32 C3 H33 108.7(22) .
N1 C4 H41 109.5(15) .
N1 C4 H42 109.4(14) .
H41 C4 H42 111.9(20) .
N1 C4 H43 111.1(15) .
H41 C4 H43 104.7(22) .
H42 C4 H43 110.1(22) .

loop_
_geom_bond_atom_site_label_1
_geom_bond_atom_site_label_2
_geom_bond_distance
_geom_bond_site_symmetry_2
OW1 H1W1 0.90(2) .
OW1 H2W1 0.88(3) .
OW2 H1W2 0.82(2) .
OW2 H2W2 0.90(3) .
O1 C1 1.237(2) .
N1 C2 1.314(2) .
N1 C4 1.453(2) .
N1 C3 1.459(2) .
C1 C2 1.459(2) .
C1 C2 1.461(2) 5_665
C2 C1 1.461(2) 5_665
C3 H31 0.93(3) .
C3 H32 0.94(3) .
C3 H33 0.99(3) .
C4 H41 0.93(3) .
C4 H42 0.98(2) .
C4 H43 0.97(3) .

loop_
_geom_torsion_atom_site_label_1
_geom_torsion_atom_site_label_2
_geom_torsion_atom_site_label_3
_geom_torsion_atom_site_label_4
_geom_torsion
_geom_torsion_site_symmetry_1
_geom_torsion_site_symmetry_4
C4 N1 C2 C1 179.0(2) . .
C3 N1 C2 C1 -1.3(2) . .
C4 N1 C2 C1 -1.4(3) . 5_665
C3 N1 C2 C1 178.3(2) . 5_665
O1 C1 C2 N1 -0.6(3) . .
C2 C1 C2 N1 179.7(2) 5_665 .
O1 C1 C2 C1 179.7(2) . 5_665
C2 C1 C2 C1 0.0 5_665 5_665
